data_1534961
loop_
_publ_author_name
'Snigireva, E.M.'
'Rybakov, V.B.'
'Troyanov, S.I.'

_publ_section_title
;
 Refinement of Ti O Cl crystal structure
;
_journal_name_full 'Zhurnal Neorganicheskoi Khimii'
_journal_page_first 1945
_journal_page_last 1946
_journal_volume 35
_journal_year 1990
_chemical_formula_sum 'Cl O Ti'
_chemical_name_systematic 'Ti O Cl'
_space_group_IT_number 59
_symmetry_space_group_name_Hall '-P 2ab 2a'
_symmetry_space_group_name_H-M 'P m m n :2'
_cell_angle_alpha 90
_cell_angle_beta 90
_cell_angle_gamma 90
_cell_formula_units_Z 2
_cell_length_a 3.786
_cell_length_b 3.361
_cell_length_c 8.045
_cell_volume 102.371
_citation_journal_id_ASTM ZNOKAQ
_cod_data_source_file Snigireva_ZNOKAQ_1990_1045.cif
_cod_data_source_block Cl1O1Ti1
_cod_original_cell_volume 102.3706
_cod_original_formula_sum 'Cl1 O1 Ti1'
_cod_database_code 1534961

loop_
_symmetry_equiv_pos_as_xyz
x,y,z
-x+1/2,-y+1/2,z
x+1/2,-y,-z
-x,y+1/2,-z
-x,-y,-z
x-1/2,y-1/2,-z
-x-1/2,y,z
x,-y-1/2,z

loop_
_atom_site_label
_atom_site_type_symbol
_atom_site_fract_x
_atom_site_fract_y
_atom_site_fract_z
_atom_site_occupancy
_atom_site_U_iso_or_equiv
O1 O-2 0.75 0.75 0.9446 1 0.0
Cl1 Cl-1 0.25 0.25 0.66804 1 0.0
Ti1 Ti+3 0.25 0.75 0.88068 1 0.0
